data_7009284
loop_
_publ_author_name
'Eichh\"ofer, Andreas'
'Fenske, Dieter'

_publ_section_title
;
 Syntheses and structures of new copper(I)--indium(III)--selenide
 clusters&#x200A;&#x2020;
;
_journal_issue 6
_journal_name_full 'Journal of the Chemical Society, Dalton Transactions'
_journal_page_first 941
_journal_paper_doi 10.1039/a909737f
_journal_year 2000
_chemical_formula_structural '[Cu6In8Se13Cl4(PPh3)6(C4H8O)]*0.5C4H8O'
_chemical_formula_sum 'C114 H90 Cl4 Cu6 In8 O1.5 P6 Se13'
_chemical_formula_weight 4137.76
_chemical_name_systematic
;
 ?
;
_space_group_IT_number 19
_symmetry_cell_setting orthorhombic
_symmetry_space_group_name_Hall 'P 2ac 2ab'
_symmetry_space_group_name_H-M 'P 21 21 21'
_atom_sites_solution_hydrogens geom
_atom_sites_solution_primary direct
_atom_sites_solution_secondary difmap
_audit_creation_method SHELXL
_cell_angle_alpha 90.00
_cell_angle_beta 90.00
_cell_angle_gamma 90.00
_cell_formula_units_Z 4
_cell_length_a 22.228(4)
_cell_length_b 22.989(5)
_cell_length_c 28.829(6)
_cell_measurement_temperature 203(2)
_cell_volume 14732(5)
_computing_structure_refinement 'SHELXL-93 (Sheldrick, 1993)'
_computing_structure_solution 'SHELXS-86 (Sheldrick, 1990)'
_diffrn_ambient_temperature 203(2)
_diffrn_radiation_monochromator graphite
_diffrn_radiation_source 'fine-focus sealed tube'
_diffrn_radiation_type MoKa
_diffrn_radiation_wavelength 0.71073
_diffrn_reflns_av_R_equivalents 0.0941
_diffrn_reflns_av_sigmaI/netI 0.0608
_diffrn_reflns_limit_h_max 26
_diffrn_reflns_limit_h_min -26
_diffrn_reflns_limit_k_max 26
_diffrn_reflns_limit_k_min -25
_diffrn_reflns_limit_l_max 34
_diffrn_reflns_limit_l_min -33
_diffrn_reflns_number 95174
_diffrn_reflns_theta_max 25.00
_diffrn_reflns_theta_min 1.90
_exptl_absorpt_coefficient_mu 5.461
_exptl_crystal_colour yellow
_exptl_crystal_density_diffrn 1.866
_exptl_crystal_description needles
_exptl_crystal_F_000 7808
_refine_diff_density_max 2.560
_refine_diff_density_min -1.310
_refine_diff_density_rms 0.229
_refine_ls_abs_structure_details 'Flack H D (1983), Acta Cryst. A39, 876-881'
_refine_ls_abs_structure_Flack 0.026(10)
_refine_ls_extinction_method none
_refine_ls_goodness_of_fit_all 1.178
_refine_ls_goodness_of_fit_obs 1.190
_refine_ls_matrix_type full
_refine_ls_number_parameters 1346
_refine_ls_number_reflns 24906
_refine_ls_number_restraints 0
_refine_ls_restrained_S_all 1.190
_refine_ls_restrained_S_obs 1.190
_refine_ls_R_factor_all 0.0731
_refine_ls_R_factor_obs 0.0605
_refine_ls_shift/esd_max -0.030
_refine_ls_shift/esd_mean 0.001
_refine_ls_structure_factor_coef Fsqd
_refine_ls_weighting_details 'w=1/[s^2^(Fo^2^)+( 0.1000P)^2^+0.0000P] where P=(Fo^2^+2Fc^2^)/3'
_refine_ls_weighting_scheme calc
_refine_ls_wR_factor_all 0.1686
_refine_ls_wR_factor_obs 0.1555
_reflns_number_observed 21812
_reflns_number_total 25505
_reflns_observed_criterion >2sigma(I)
_cod_data_source_file a909737f.txt
_cod_data_source_block 1
_cod_depositor_comments
;
The following automatic conversions were performed:

'_refine_ls_weighting_scheme' value 'calc w=1/[s^2^(Fo^2^)+(
0.1000P)^2^+0.0000P] where P=(Fo^2^+2Fc^2^)/3' was changed to 'calc'.
New tag '_refine_ls_weighting_details' was created. The value of the
new tag was set to 'w=1/[s^2^(Fo^2^)+( 0.1000P)^2^+0.0000P] where
P=(Fo^2^+2Fc^2^)/3'.

Automatic conversion script
Id: cif_fix_values 3143 2015-03-26 13:38:13Z robertas 
;
_cod_original_cell_volume 14731.6(51)
_cod_original_sg_symbol_H-M P2(1)2(1)2(1)
_cod_original_formula_sum 'C114 H90 Cl4 Cu6 In8 O1.50 P6 Se13'
_cod_database_code 7009284

loop_
_symmetry_equiv_pos_as_xyz
'x, y, z'
'-x+1/2, -y, z+1/2'
'-x, y+1/2, -z+1/2'
'x+1/2, -y+1/2, -z'

loop_
_atom_site_aniso_label
_atom_site_aniso_U_11
_atom_site_aniso_U_22
_atom_site_aniso_U_33
_atom_site_aniso_U_23
_atom_site_aniso_U_13
_atom_site_aniso_U_12
In1 0.0294(4) 0.0273(5) 0.0271(4) -0.0021(3) 0.0015(3) -0.0012(3)
In2 0.0282(4) 0.0246(4) 0.0269(4) -0.0005(3) 0.0002(4) 0.0002(4)
In3 0.0278(4) 0.0268(4) 0.0308(4) -0.0019(3) 0.0009(3) -0.0003(4)
In4 0.0297(4) 0.0236(5) 0.0288(4) -0.0009(3) -0.0016(3) 0.0001(3)
In5 0.0394(5) 0.0257(5) 0.0291(4) 0.0026(3) -0.0036(4) -0.0031(4)
In6 0.0278(4) 0.0268(5) 0.0290(4) -0.0014(3) -0.0018(3) -0.0004(3)
In7 0.0318(4) 0.0249(5) 0.0322(4) -0.0034(3) 0.0005(4) -0.0007(4)
In8 0.0285(4) 0.0289(5) 0.0308(4) 0.0010(4) 0.0042(3) 0.0027(3)
Se1 0.0254(5) 0.0217(6) 0.0254(5) -0.0007(4) -0.0001(5) -0.0001(5)
Se2 0.0397(7) 0.0255(7) 0.0326(7) 0.0003(5) -0.0012(5) -0.0042(5)
Se3 0.0342(6) 0.0310(7) 0.0275(6) -0.0040(5) -0.0031(5) 0.0037(5)
Se4 0.0329(6) 0.0293(7) 0.0331(6) -0.0018(5) 0.0015(5) 0.0049(5)
Se5 0.0346(7) 0.0293(7) 0.0349(7) 0.0026(5) -0.0044(5) 0.0019(5)
Se6 0.0291(6) 0.0320(8) 0.0394(7) -0.0013(5) 0.0000(5) -0.0023(5)
Se7 0.0395(7) 0.0282(7) 0.0305(6) -0.0038(5) -0.0051(5) 0.0016(5)
Se8 0.0317(6) 0.0298(7) 0.0351(7) -0.0054(5) 0.0018(5) 0.0030(5)
Se9 0.0338(6) 0.0269(7) 0.0340(7) -0.0023(5) 0.0010(5) -0.0037(5)
Se10 0.0319(6) 0.0328(8) 0.0324(6) 0.0002(5) 0.0005(5) -0.0046(5)
Se11 0.0285(6) 0.0276(7) 0.0343(6) 0.0014(5) -0.0016(5) 0.0018(5)
Se12 0.0393(7) 0.0329(7) 0.0277(6) 0.0003(5) -0.0012(5) -0.0008(5)
Se13 0.0317(6) 0.0305(7) 0.0282(6) 0.0014(5) 0.0034(5) 0.0031(5)
Cu1 0.0348(8) 0.0364(9) 0.0282(7) -0.0016(6) -0.0029(6) 0.0011(6)
Cu2 0.0391(8) 0.0369(9) 0.0282(7) 0.0019(6) -0.0039(6) -0.0010(7)
Cu3 0.0436(9) 0.0325(10) 0.0379(8) -0.0003(7) -0.0053(7) 0.0081(7)
Cu4 0.0318(8) 0.0330(10) 0.0370(8) -0.0040(7) 0.0000(7) 0.0059(7)
Cu5 0.0391(8) 0.0289(9) 0.0361(8) 0.0001(6) 0.0010(7) -0.0069(7)
Cu6 0.0338(8) 0.0281(9) 0.0424(9) -0.0007(7) 0.0004(7) -0.0039(7)
P1 0.041(2) 0.032(2) 0.028(2) 0.0002(14) -0.0002(13) -0.0021(14)
P2 0.032(2) 0.046(2) 0.027(2) 0.0018(14) -0.0032(13) -0.0020(15)
P3 0.040(2) 0.039(2) 0.030(2) -0.0011(15) 0.0031(14) 0.015(2)
P4 0.031(2) 0.026(2) 0.052(2) 0.0015(15) -0.002(2) -0.0059(13)
P5 0.037(2) 0.033(2) 0.047(2) -0.001(2) 0.006(2) -0.0076(15)
P6 0.055(2) 0.038(2) 0.040(2) -0.003(2) -0.011(2) 0.021(2)
Cl1 0.046(2) 0.030(2) 0.055(2) -0.0159(14) 0.006(2) 0.0012(14)
Cl2 0.072(3) 0.029(2) 0.049(2) 0.0143(15) -0.007(2) -0.002(2)
Cl3 0.031(2) 0.059(2) 0.042(2) -0.012(2) -0.0117(14) 0.0049(15)
Cl4 0.044(2) 0.071(3) 0.056(2) 0.011(2) 0.028(2) 0.014(2)
C1 0.049(9) 0.069(12) 0.049(9) 0.004(8) -0.003(7) 0.021(8)
C2 0.092(14) 0.052(11) 0.059(10) 0.001(8) -0.011(11) 0.025(10)
C3 0.185(32) 0.064(17) 0.094(18) -0.015(13) -0.019(18) 0.067(18)
C4 0.104(20) 0.119(23) 0.065(13) -0.001(14) -0.014(13) 0.060(17)
C5 0.058(14) 0.193(36) 0.115(22) 0.020(23) 0.025(14) 0.041(18)
C6 0.077(14) 0.099(18) 0.075(13) -0.012(12) -0.001(11) 0.023(12)
C7 0.048(9) 0.035(9) 0.065(10) 0.013(7) -0.013(7) -0.012(7)
C8 0.063(10) 0.030(10) 0.085(13) 0.023(8) 0.011(9) 0.017(7)
C9 0.081(14) 0.052(13) 0.111(18) 0.046(12) -0.006(13) -0.004(10)
C10 0.108(17) 0.071(16) 0.097(17) 0.045(13) -0.048(15) -0.059(14)
C11 0.115(18) 0.085(17) 0.044(10) 0.019(10) -0.009(10) -0.062(14)
C12 0.060(10) 0.056(10) 0.043(8) 0.004(7) 0.002(7) -0.015(8)
C13 0.041(7) 0.035(8) 0.022(6) 0.004(5) 0.000(5) -0.012(6)
C14 0.057(9) 0.051(10) 0.029(7) 0.011(6) 0.001(6) -0.007(7)
C15 0.045(8) 0.060(11) 0.047(9) -0.008(7) -0.003(7) -0.010(7)
C16 0.067(11) 0.046(10) 0.047(9) -0.001(7) -0.017(8) 0.001(8)
C17 0.070(11) 0.063(12) 0.049(9) 0.000(8) -0.017(9) -0.017(9)
C18 0.047(9) 0.096(15) 0.043(9) -0.003(9) -0.001(7) -0.021(9)
C19 0.037(7) 0.069(11) 0.023(6) 0.019(6) -0.001(5) 0.009(7)
C20 0.030(7) 0.075(13) 0.062(10) 0.012(9) -0.007(7) -0.011(7)
C21 0.038(9) 0.077(15) 0.102(16) -0.020(12) -0.003(10) -0.008(9)
C22 0.043(11) 0.159(26) 0.082(15) 0.004(16) 0.000(10) -0.037(13)
C23 0.082(15) 0.133(23) 0.115(19) 0.092(18) 0.000(13) -0.040(15)
C24 0.055(11) 0.104(18) 0.091(15) 0.050(13) 0.004(10) 0.002(11)
C25 0.027(6) 0.058(10) 0.029(6) -0.014(6) -0.006(5) 0.008(6)
C26 0.080(12) 0.069(12) 0.035(8) -0.003(8) 0.005(8) -0.016(9)
C27 0.112(17) 0.077(16) 0.038(9) -0.019(9) 0.004(10) 0.025(12)
C28 0.071(12) 0.082(16) 0.065(12) -0.050(12) -0.020(9) 0.014(11)
C29 0.041(8) 0.062(11) 0.057(10) -0.009(8) -0.003(7) -0.008(7)
C30 0.032(7) 0.049(10) 0.037(7) 0.001(6) 0.002(6) -0.010(6)
C31 0.046(8) 0.055(10) 0.021(6) -0.010(6) 0.005(5) -0.008(7)
C32 0.048(8) 0.042(9) 0.046(8) -0.004(6) -0.015(7) -0.015(7)
C33 0.045(9) 0.076(14) 0.106(16) -0.013(12) -0.056(10) 0.015(9)
C34 0.044(9) 0.048(11) 0.088(13) -0.007(9) -0.013(9) 0.011(7)
C35 0.080(13) 0.059(12) 0.061(11) -0.003(9) 0.026(10) 0.022(10)
C36 0.058(10) 0.084(14) 0.028(7) -0.002(7) 0.002(7) 0.003(9)
C37 0.044(8) 0.046(9) 0.037(7) -0.001(6) 0.008(6) 0.016(7)
C38 0.049(9) 0.055(12) 0.074(12) -0.020(9) 0.005(8) 0.014(8)
C39 0.062(12) 0.064(14) 0.097(16) 0.001(11) 0.014(11) -0.013(9)
C40 0.089(15) 0.058(14) 0.092(15) 0.016(11) 0.014(12) -0.022(11)
C41 0.064(12) 0.084(17) 0.099(16) 0.035(13) 0.035(11) 0.004(11)
C42 0.054(10) 0.052(11) 0.062(11) 0.016(8) 0.011(8) 0.006(8)
C43 0.035(7) 0.060(11) 0.037(8) -0.011(7) 0.007(6) 0.014(7)
C44 0.043(8) 0.065(11) 0.046(9) 0.012(8) 0.002(7) 0.002(7)
C45 0.097(15) 0.098(17) 0.028(8) 0.018(9) -0.002(9) 0.021(13)
C46 0.119(18) 0.053(12) 0.057(12) 0.013(9) 0.048(13) 0.023(12)
C47 0.068(12) 0.059(13) 0.063(11) 0.017(9) 0.003(9) -0.011(9)
C48 0.085(13) 0.079(14) 0.037(8) 0.009(9) 0.012(9) -0.012(11)
C49 0.046(8) 0.049(9) 0.029(7) 0.001(6) 0.012(6) 0.012(6)
C50 0.055(9) 0.049(10) 0.040(8) -0.007(7) -0.008(7) 0.016(7)
C51 0.082(12) 0.046(10) 0.034(8) -0.016(7) -0.012(8) 0.020(8)
C52 0.051(8) 0.033(9) 0.054(9) -0.007(7) 0.003(7) 0.003(7)
C53 0.059(9) 0.048(10) 0.041(8) -0.018(7) 0.003(7) 0.020(8)
C54 0.057(9) 0.068(12) 0.038(8) 0.000(7) -0.005(7) 0.040(9)
C55 0.037(7) 0.038(9) 0.037(7) -0.006(6) 0.010(6) -0.011(6)
C56 0.070(11) 0.057(11) 0.045(9) -0.021(8) 0.004(8) -0.002(8)
C57 0.068(12) 0.112(20) 0.044(10) -0.015(11) -0.004(9) 0.006(11)
C58 0.070(11) 0.051(11) 0.040(8) 0.002(7) -0.005(8) 0.015(8)
C59 0.066(10) 0.042(10) 0.063(11) 0.006(8) -0.015(8) 0.008(8)
C60 0.046(8) 0.054(11) 0.044(8) 0.002(7) -0.001(7) -0.008(7)
C61 0.060(10) 0.033(9) 0.047(8) -0.002(6) -0.022(7) -0.003(7)
C62 0.093(15) 0.103(19) 0.100(17) -0.031(14) -0.073(14) 0.047(14)
C63 0.094(17) 0.132(23) 0.085(15) -0.060(16) -0.061(14) 0.034(16)
C64 0.135(22) 0.077(16) 0.057(12) -0.030(11) -0.010(13) 0.000(15)
C65 0.102(17) 0.073(16) 0.113(18) -0.038(13) 0.057(15) -0.035(13)
C66 0.071(12) 0.070(14) 0.075(12) -0.026(10) 0.022(10) -0.022(10)
C67 0.041(8) 0.038(9) 0.069(11) 0.004(8) -0.010(7) -0.010(6)
C68 0.034(8) 0.057(12) 0.094(14) 0.030(10) -0.006(8) -0.012(7)
C69 0.050(10) 0.062(13) 0.092(14) 0.019(10) 0.021(9) -0.007(8)
C70 0.032(8) 0.060(12) 0.090(13) 0.009(10) 0.010(8) -0.002(7)
C71 0.052(9) 0.048(10) 0.056(9) 0.011(8) -0.013(8) -0.002(7)
C72 0.030(7) 0.055(10) 0.056(9) 0.015(8) -0.002(6) -0.013(7)
C73 0.049(8) 0.035(9) 0.035(7) -0.014(6) 0.016(6) -0.007(6)
C74 0.052(9) 0.048(10) 0.047(9) -0.003(7) -0.004(7) -0.009(7)
C75 0.073(12) 0.078(14) 0.045(9) 0.024(9) 0.003(8) -0.012(10)
C76 0.084(14) 0.117(21) 0.049(11) 0.026(12) -0.006(10) -0.023(14)
C77 0.061(12) 0.118(20) 0.056(11) -0.035(12) -0.005(9) -0.023(12)
C78 0.067(11) 0.031(9) 0.060(10) 0.005(7) -0.003(8) -0.014(7)
C79 0.049(8) 0.032(9) 0.055(9) -0.012(7) 0.003(7) -0.003(6)
C80 0.055(10) 0.069(13) 0.070(12) 0.006(9) 0.018(9) -0.011(9)
C81 0.029(8) 0.114(18) 0.078(13) 0.019(12) 0.009(8) -0.005(10)
C82 0.036(9) 0.135(21) 0.083(14) -0.032(14) 0.020(9) -0.028(11)
C83 0.038(9) 0.083(15) 0.108(16) 0.009(13) 0.003(10) 0.033(9)
C84 0.045(9) 0.077(14) 0.073(12) -0.015(10) 0.020(8) 0.003(9)
C85 0.032(7) 0.034(8) 0.041(7) -0.002(6) 0.009(6) -0.008(5)
C86 0.044(8) 0.048(10) 0.066(10) -0.008(8) 0.005(8) 0.000(7)
C87 0.058(10) 0.060(12) 0.058(10) -0.012(9) -0.015(8) -0.021(9)
C88 0.085(13) 0.036(10) 0.039(8) -0.008(7) 0.011(8) -0.009(8)
C89 0.064(10) 0.045(10) 0.045(8) -0.005(7) 0.017(8) 0.027(8)
C90 0.048(8) 0.043(9) 0.040(8) 0.002(6) 0.008(6) -0.002(7)
C91 0.074(11) 0.031(9) 0.045(8) 0.003(7) -0.007(8) 0.027(7)
C92 0.133(20) 0.080(15) 0.036(9) -0.005(9) -0.022(11) 0.040(14)
C93 0.091(16) 0.093(18) 0.077(15) -0.013(13) -0.041(13) 0.003(13)
C94 0.186(30) 0.074(17) 0.043(11) 0.014(11) -0.003(15) 0.055(18)
C95 0.129(20) 0.049(13) 0.054(11) 0.009(9) 0.008(12) 0.021(12)
C96 0.070(11) 0.047(11) 0.055(10) 0.010(8) -0.001(8) 0.014(8)
C97 0.044(8) 0.052(11) 0.063(10) -0.017(8) -0.008(7) 0.011(7)
C98 0.045(10) 0.071(14) 0.099(15) 0.020(11) -0.019(10) -0.009(9)
C99 0.113(24) 0.134(29) 0.207(37) 0.076(27) -0.074(25) -0.080(22)
C100 0.050(14) 0.285(57) 0.104(23) 0.018(30) 0.001(14) -0.019(24)
C101 0.095(19) 0.104(22) 0.081(17) 0.019(15) -0.013(14) -0.007(15)
C102 0.073(12) 0.064(13) 0.051(10) -0.011(8) -0.015(9) 0.012(9)
C103 0.061(9) 0.033(9) 0.043(8) -0.005(6) -0.004(7) 0.013(7)
C104 0.154(22) 0.061(14) 0.067(12) -0.022(10) -0.066(14) 0.055(14)
C105 0.155(24) 0.045(14) 0.105(19) -0.005(12) -0.052(17) 0.015(14)
C106 0.107(16) 0.035(11) 0.081(13) -0.037(9) -0.039(12) 0.016(9)
C107 0.092(14) 0.037(11) 0.073(12) -0.013(8) 0.002(10) 0.004(9)
C108 0.081(12) 0.037(9) 0.043(8) 0.006(7) -0.018(8) 0.004(8)

loop_
_atom_site_label
_atom_site_type_symbol
_atom_site_fract_x
_atom_site_fract_y
_atom_site_fract_z
_atom_site_U_iso_or_equiv
_atom_site_thermal_displace_type
_atom_site_occupancy
_atom_site_calc_flag
_atom_site_refinement_flags
_atom_site_disorder_group
In1 In 0.90660(4) 1.08112(4) 0.44224(3) 0.0279(2) Uani 1 d . .
In2 In 0.99860(4) 0.98937(4) 0.34026(3) 0.0266(2) Uani 1 d . .
In3 In 0.99400(4) 1.18802(4) 0.32193(3) 0.0285(2) Uani 1 d . .
In4 In 1.09702(4) 1.08902(4) 0.43784(3) 0.0274(2) Uani 1 d . .
In5 In 1.00671(4) 0.94856(4) 0.46996(3) 0.0314(2) Uani 1 d . .
In6 In 0.85422(4) 1.07514(4) 0.31686(3) 0.0279(2) Uani 1 d . .
In7 In 0.99620(4) 1.22153(4) 0.45998(3) 0.0296(2) Uani 1 d . .
In8 In 1.13577(4) 1.08111(4) 0.30737(3) 0.0294(2) Uani 1 d . .
Se1 Se 0.99925(5) 1.08910(5) 0.38506(4) 0.0242(2) Uani 1 d . .
Se2 Se 0.96013(6) 0.90941(6) 0.39428(4) 0.0326(3) Uani 1 d . .
Se3 Se 0.92794(6) 1.00935(6) 0.27234(4) 0.0309(3) Uani 1 d . .
Se4 Se 1.10679(6) 0.97255(6) 0.31474(4) 0.0318(3) Uani 1 d . .
Se5 Se 1.11530(6) 0.98467(6) 0.46365(4) 0.0329(3) Uani 1 d . .
Se6 Se 1.17938(6) 1.12441(6) 0.38272(5) 0.0335(3) Uani 1 d . .
Se7 Se 1.07052(6) 1.15730(6) 0.50514(4) 0.0328(3) Uani 1 d . .
Se8 Se 0.88623(6) 1.18725(6) 0.46396(4) 0.0322(3) Uani 1 d . .
Se9 Se 1.04149(6) 1.25500(6) 0.38197(4) 0.0315(3) Uani 1 d . .
Se10 Se 0.82019(6) 1.03519(6) 0.39571(4) 0.0324(3) Uani 1 d . .
Se11 Se 0.87990(5) 1.18417(6) 0.31423(4) 0.0301(3) Uani 1 d . .
Se12 Se 0.93739(6) 1.02160(6) 0.51261(4) 0.0333(3) Uani 1 d . .
Se13 Se 1.06148(6) 1.14236(6) 0.25996(4) 0.0302(3) Uani 1 d . .
Cu1 Cu 0.98452(7) 1.08004(7) 0.23001(5) 0.0331(3) Uani 1 d . .
Cu2 Cu 1.01323(7) 1.08463(7) 0.54541(5) 0.0347(3) Uani 1 d . .
Cu3 Cu 1.14378(8) 0.94677(8) 0.38951(6) 0.0380(4) Uani 1 d . .
Cu4 Cu 0.85392(7) 1.21959(7) 0.39033(6) 0.0339(4) Uani 1 d . .
Cu5 Cu 0.85657(7) 0.93810(7) 0.40504(6) 0.0347(4) Uani 1 d . .
Cu6 Cu 1.14441(7) 1.22276(7) 0.38284(6) 0.0348(4) Uani 1 d . .
P1 P 0.9713(2) 1.0797(2) 0.15291(11) 0.0334(7) Uani 1 d . .
P2 P 1.02789(15) 1.0637(2) 0.62094(11) 0.0354(8) Uani 1 d . .
P3 P 0.7753(2) 1.2802(2) 0.38545(12) 0.0363(8) Uani 1 d . .
P4 P 1.2104(2) 1.2964(2) 0.38038(14) 0.0362(8) Uani 1 d . .
P5 P 0.8030(2) 0.8621(2) 0.43228(14) 0.0390(8) Uani 1 d . .
P6 P 1.2197(2) 0.8825(2) 0.39529(13) 0.0442(9) Uani 1 d . .
Cl1 Cl 0.9900(2) 1.31362(15) 0.49875(12) 0.0438(8) Uani 1 d . .
Cl2 Cl 1.0210(2) 0.8657(2) 0.51871(13) 0.0500(9) Uani 1 d . .
Cl3 Cl 0.76393(14) 1.0727(2) 0.27092(12) 0.0442(8) Uani 1 d . .
Cl4 Cl 1.2199(2) 1.0777(2) 0.25544(14) 0.0569(11) Uani 1 d . .
C1 C 1.0204(7) 1.0255(8) 0.1295(6) 0.056(4) Uani 1 d . .
C2 C 1.0022(10) 0.9736(8) 0.1107(6) 0.068(5) Uani 1 d . .
H2 H 0.9607(10) 0.9664(8) 0.1087(6) 0.081 Uiso 1 calc R .
C3 C 1.0410(16) 0.9314(11) 0.0947(9) 0.114(11) Uani 1 d . .
H3 H 1.0263(16) 0.8950(11) 0.0850(9) 0.137 Uiso 1 calc R .
C4 C 1.1047(13) 0.9441(13) 0.0930(8) 0.096(9) Uani 1 d . .
H4 H 1.1315(13) 0.9198(13) 0.0768(8) 0.115 Uiso 1 calc R .
C5 C 1.1254(11) 0.9944(17) 0.1164(11) 0.122(12) Uani 1 d . .
H5 H 1.1668(11) 0.9993(17) 0.1215(11) 0.146 Uiso 1 calc R .
C6 C 1.0850(10) 1.0375(11) 0.1324(7) 0.083(7) Uani 1 d . .
H6 H 1.0992(10) 1.0729(11) 0.1446(7) 0.100 Uiso 1 calc R .
C7 C 0.9874(7) 1.1460(7) 0.1194(6) 0.050(4) Uani 1 d . .
C8 C 0.9659(8) 1.1978(7) 0.1403(7) 0.059(5) Uani 1 d . .
H8 H 0.9497(8) 1.1984(7) 0.1704(7) 0.071 Uiso 1 calc R .
C9 C 0.9709(10) 1.2509(9) 0.1115(9) 0.081(7) Uani 1 d . .
H9 H 0.9574(10) 1.2868(9) 0.1232(9) 0.098 Uiso 1 calc R .
C10 C 0.9941(11) 1.2481(10) 0.0695(9) 0.092(8) Uani 1 d . .
H10 H 0.9952(11) 1.2817(10) 0.0509(9) 0.110 Uiso 1 calc R .
C11 C 1.0165(11) 1.1977(11) 0.0527(6) 0.081(7) Uani 1 d . .
H11 H 1.0350(11) 1.1979(11) 0.0234(6) 0.098 Uiso 1 calc R .
C12 C 1.0134(7) 1.1458(8) 0.0769(5) 0.053(4) Uani 1 d . .
H12 H 1.0290(7) 1.1113(8) 0.0642(5) 0.063 Uiso 1 calc R .
C13 C 0.8977(6) 1.0630(6) 0.1309(4) 0.033(3) Uani 1 d . .
C14 C 0.8494(7) 1.0585(7) 0.1617(5) 0.046(4) Uani 1 d . .
H14 H 0.8565(7) 1.0606(7) 0.1938(5) 0.055 Uiso 1 calc R .
C15 C 0.7915(7) 1.0510(8) 0.1455(6) 0.051(4) Uani 1 d . .
H15 H 0.7593(7) 1.0495(8) 0.1667(6) 0.061 Uiso 1 calc R .
C16 C 0.7804(8) 1.0457(7) 0.0992(6) 0.053(4) Uani 1 d . .
H16 H 0.7410(8) 1.0391(7) 0.0885(6) 0.064 Uiso 1 calc R .
C17 C 0.8259(8) 1.0501(8) 0.0693(6) 0.061(5) Uani 1 d . .
H17 H 0.8179(8) 1.0466(8) 0.0373(6) 0.073 Uiso 1 calc R .
C18 C 0.8838(8) 1.0595(9) 0.0836(6) 0.062(5) Uani 1 d . .
H18 H 0.9146(8) 1.0637(9) 0.0614(6) 0.075 Uiso 1 calc R .
C19 C 0.9667(6) 1.0235(7) 0.6463(4) 0.043(4) Uani 1 d . .
C20 C 0.9084(6) 1.0412(9) 0.6392(6) 0.056(4) Uani 1 d . .
H20 H 0.9023(6) 1.0737(9) 0.6200(6) 0.067 Uiso 1 calc R .
C21 C 0.8580(8) 1.0149(10) 0.6581(8) 0.072(6) Uani 1 d . .
H21 H 0.8192(8) 1.0292(10) 0.6521(8) 0.087 Uiso 1 calc R .
C22 C 0.8672(9) 0.9670(14) 0.6860(8) 0.095(8) Uani 1 d . .
H22 H 0.8340(9) 0.9498(14) 0.7008(8) 0.114 Uiso 1 calc R .
C23 C 0.9261(10) 0.9425(12) 0.6932(9) 0.110(10) Uani 1 d . .
H23 H 0.9307(10) 0.9077(12) 0.7100(9) 0.132 Uiso 1 calc R .
C24 C 0.9781(9) 0.9718(11) 0.6744(8) 0.084(7) Uani 1 d . .
H24 H 1.0174(9) 0.9583(11) 0.6799(8) 0.100 Uiso 1 calc R .
C25 C 1.0374(6) 1.1255(7) 0.6597(5) 0.038(3) Uani 1 d . .
C26 C 1.0227(9) 1.1229(9) 0.7063(5) 0.061(5) Uani 1 d . .
H26 H 1.0080(9) 1.0880(9) 0.7190(5) 0.074 Uiso 1 calc R .
C27 C 1.0295(11) 1.1713(10) 0.7343(6) 0.075(6) Uani 1 d . .
H27 H 1.0202(11) 1.1686(10) 0.7660(6) 0.090 Uiso 1 calc R .
C28 C 1.0493(9) 1.2220(10) 0.7169(7) 0.073(6) Uani 1 d . .
H28 H 1.0534(9) 1.2545(10) 0.7365(7) 0.087 Uiso 1 calc R .
C29 C 1.0638(7) 1.2268(8) 0.6706(6) 0.053(4) Uani 1 d . .
H29 H 1.0778(7) 1.2621(8) 0.6582(6) 0.064 Uiso 1 calc R .
C30 C 1.0570(6) 1.1772(7) 0.6422(5) 0.040(3) Uani 1 d . .
H30 H 1.0662(6) 1.1799(7) 0.6104(5) 0.048 Uiso 1 calc R .
C31 C 1.0917(6) 1.0170(7) 0.6308(4) 0.040(3) Uani 1 d . .
C32 C 1.1360(7) 1.0295(7) 0.6632(5) 0.045(4) Uani 1 d . .
H32 H 1.1334(7) 1.0629(7) 0.6818(5) 0.054 Uiso 1 calc R .
C33 C 1.1853(8) 0.9909(9) 0.6677(8) 0.076(6) Uani 1 d . .
H33 H 1.2145(8) 0.9978(9) 0.6906(8) 0.091 Uiso 1 calc R .
C34 C 1.1907(8) 0.9453(8) 0.6399(7) 0.060(5) Uani 1 d . .
H34 H 1.2239(8) 0.9201(8) 0.6428(7) 0.072 Uiso 1 calc R .
C35 C 1.1491(9) 0.9353(9) 0.6081(7) 0.067(5) Uani 1 d . .
H35 H 1.1539(9) 0.9022(9) 0.5893(7) 0.080 Uiso 1 calc R .
C36 C 1.0991(8) 0.9697(9) 0.6001(5) 0.057(4) Uani 1 d . .
H36 H 1.0718(8) 0.9621(9) 0.5759(5) 0.068 Uiso 1 calc R .
C37 C 0.7140(6) 1.2326(7) 0.3883(5) 0.043(3) Uani 1 d . .
C38 C 0.7100(8) 1.1854(8) 0.3580(7) 0.060(5) Uani 1 d . .
H38 H 0.7378(8) 1.1827(8) 0.3336(7) 0.071 Uiso 1 calc R .
C39 C 0.6660(9) 1.1415(10) 0.3624(8) 0.074(6) Uani 1 d . .
H39 H 0.6654(9) 1.1099(10) 0.3417(8) 0.089 Uiso 1 calc R .
C40 C 0.6269(10) 1.1451(10) 0.3949(8) 0.080(6) Uani 1 d . .
H40 H 0.5980(10) 1.1155(10) 0.3978(8) 0.096 Uiso 1 calc R .
C41 C 0.6260(9) 1.1929(11) 0.4269(8) 0.082(7) Uani 1 d . .
H41 H 0.5959(9) 1.1957(11) 0.4497(8) 0.099 Uiso 1 calc R .
C42 C 0.6688(7) 1.2331(8) 0.4234(6) 0.056(4) Uani 1 d . .
H42 H 0.6693(7) 1.2634(8) 0.4453(6) 0.067 Uiso 1 calc R .
C43 C 0.7655(6) 1.3220(7) 0.3322(5) 0.044(4) Uani 1 d . .
C44 C 0.7184(7) 1.3182(8) 0.3022(5) 0.052(4) Uani 1 d . .
H44 H 0.6889(7) 1.2895(8) 0.3070(5) 0.062 Uiso 1 calc R .
C45 C 0.7131(10) 1.3551(10) 0.2652(6) 0.074(6) Uani 1 d . .
H45 H 0.6803(10) 1.3512(10) 0.2448(6) 0.089 Uiso 1 calc R .
C46 C 0.7527(11) 1.3954(9) 0.2581(7) 0.076(7) Uani 1 d . .
H46 H 0.7474(11) 1.4218(9) 0.2336(7) 0.092 Uiso 1 calc R .
C47 C 0.8027(9) 1.3996(9) 0.2863(7) 0.063(5) Uani 1 d . .
H47 H 0.8315(9) 1.4285(9) 0.2800(7) 0.076 Uiso 1 calc R .
C48 C 0.8116(10) 1.3621(9) 0.3239(6) 0.067(5) Uani 1 d . .
H48 H 0.8464(10) 1.3637(9) 0.3424(6) 0.081 Uiso 1 calc R .
C49 C 0.7621(6) 1.3353(7) 0.4292(5) 0.041(3) Uani 1 d . .
C50 C 0.7927(7) 1.3345(7) 0.4700(5) 0.048(4) Uani 1 d . .
H50 H 0.8180(7) 1.3028(7) 0.4767(5) 0.058 Uiso 1 calc R .
C51 C 0.7874(8) 1.3802(7) 0.5026(5) 0.054(4) Uani 1 d . .
H51 H 0.8108(8) 1.3801(7) 0.5297(5) 0.064 Uiso 1 calc R .
C52 C 0.7474(7) 1.4250(7) 0.4941(5) 0.046(4) Uani 1 d . .
H52 H 0.7420(7) 1.4549(7) 0.5159(5) 0.055 Uiso 1 calc R .
C53 C 0.7157(7) 1.4250(7) 0.4532(5) 0.049(4) Uani 1 d . .
H53 H 0.6892(7) 1.4558(7) 0.4468(5) 0.059 Uiso 1 calc R .
C54 C 0.7220(7) 1.3811(8) 0.4217(5) 0.054(4) Uani 1 d . .
H54 H 0.6988(7) 1.3817(8) 0.3944(5) 0.065 Uiso 1 calc R .
C55 C 1.2037(6) 1.3358(6) 0.3265(5) 0.037(3) Uani 1 d . .
C56 C 1.1989(8) 1.3032(8) 0.2857(6) 0.057(4) Uani 1 d . .
H56 H 1.1971(8) 1.2624(8) 0.2863(6) 0.069 Uiso 1 calc R .
C57 C 1.1968(9) 1.3344(11) 0.2431(6) 0.075(6) Uani 1 d . .
H57 H 1.1973(9) 1.3129(11) 0.2154(6) 0.090 Uiso 1 calc R .
C58 C 1.1943(8) 1.3933(8) 0.2400(6) 0.054(4) Uani 1 d . .
H58 H 1.1914(8) 1.4122(8) 0.2112(6) 0.064 Uiso 1 calc R .
C59 C 1.1962(8) 1.4248(8) 0.2819(6) 0.057(4) Uani 1 d . .
H59 H 1.1941(8) 1.4657(8) 0.2812(6) 0.068 Uiso 1 calc R .
C60 C 1.2012(7) 1.3965(8) 0.3240(6) 0.048(4) Uani 1 d . .
H60 H 1.2030(7) 1.4185(8) 0.3515(6) 0.058 Uiso 1 calc R .
C61 C 1.2020(7) 1.3495(7) 0.4272(5) 0.047(4) Uani 1 d . .
C62 C 1.2496(11) 1.3730(11) 0.4505(8) 0.098(9) Uani 1 d . .
H62 H 1.2886(11) 1.3618(11) 0.4416(8) 0.118 Uiso 1 calc R .
C63 C 1.2438(12) 1.4123(13) 0.4863(8) 0.104(10) Uani 1 d . .
H63 H 1.2777(12) 1.4279(13) 0.5012(8) 0.124 Uiso 1 calc R .
C64 C 1.1895(13) 1.4270(11) 0.4989(7) 0.090(7) Uani 1 d . .
H64 H 1.1853(13) 1.4523(11) 0.5243(7) 0.108 Uiso 1 calc R .
C65 C 1.1362(11) 1.4071(10) 0.4764(9) 0.096(8) Uani 1 d . .
H65 H 1.0976(11) 1.4198(10) 0.4850(9) 0.115 Uiso 1 calc R .
C66 C 1.1456(9) 1.3670(9) 0.4404(7) 0.072(6) Uani 1 d . .
H66 H 1.1121(9) 1.3516(9) 0.4247(7) 0.086 Uiso 1 calc R .
C67 C 1.2900(7) 1.2793(7) 0.3827(6) 0.049(4) Uani 1 d . .
C68 C 1.3317(7) 1.3070(8) 0.3560(7) 0.062(5) Uani 1 d . .
H68 H 1.3193(7) 1.3335(8) 0.3330(7) 0.074 Uiso 1 calc R .
C69 C 1.3921(8) 1.2961(9) 0.3626(7) 0.068(5) Uani 1 d . .
H69 H 1.4209(8) 1.3158(9) 0.3446(7) 0.082 Uiso 1 calc R .
C70 C 1.4106(7) 1.2559(8) 0.3961(7) 0.061(5) Uani 1 d . .
H70 H 1.4518(7) 1.2489(8) 0.4010(7) 0.073 Uiso 1 calc R .
C71 C 1.3693(7) 1.2273(8) 0.4211(6) 0.052(4) Uani 1 d . .
H71 H 1.3813(7) 1.1997(8) 0.4432(6) 0.063 Uiso 1 calc R .
C72 C 1.3084(6) 1.2390(7) 0.4140(6) 0.047(4) Uani 1 d . .
H72 H 1.2795(6) 1.2185(7) 0.4313(6) 0.056 Uiso 1 calc R .
C73 C 0.8355(6) 0.8379(6) 0.4871(5) 0.040(3) Uani 1 d . .
C74 C 0.8468(7) 0.7789(7) 0.4966(5) 0.049(4) Uani 1 d . .
H74 H 0.8404(7) 0.7499(7) 0.4741(5) 0.059 Uiso 1 calc R .
C75 C 0.8681(8) 0.7651(10) 0.5416(6) 0.065(5) Uani 1 d . .
H75 H 0.8765(8) 0.7260(10) 0.5488(6) 0.078 Uiso 1 calc R .
C76 C 0.8769(10) 0.8067(12) 0.5753(7) 0.084(7) Uani 1 d . .
H76 H 0.8886(10) 0.7967(12) 0.6056(7) 0.100 Uiso 1 calc R .
C77 C 0.8673(9) 0.8667(11) 0.5617(7) 0.079(7) Uani 1 d . .
H77 H 0.8763(9) 0.8966(11) 0.5828(7) 0.094 Uiso 1 calc R .
C78 C 0.8458(8) 0.8809(7) 0.5192(6) 0.053(4) Uani 1 d . .
H78 H 0.8379(8) 0.9199(7) 0.5117(6) 0.063 Uiso 1 calc R .
C79 C 0.7253(7) 0.8699(7) 0.4492(6) 0.045(4) Uani 1 d . .
C80 C 0.6974(8) 0.8321(9) 0.4789(7) 0.065(5) Uani 1 d . .
H80 H 0.7205(8) 0.8024(9) 0.4925(7) 0.078 Uiso 1 calc R .
C81 C 0.6366(7) 0.8355(11) 0.4901(7) 0.074(6) Uani 1 d . .
H81 H 0.6180(7) 0.8082(11) 0.5096(7) 0.089 Uiso 1 calc R .
C82 C 0.6048(8) 0.8821(12) 0.4705(8) 0.085(7) Uani 1 d . .
H82 H 0.5639(8) 0.8863(12) 0.4781(8) 0.102 Uiso 1 calc R .
C83 C 0.6309(7) 0.9235(10) 0.4399(8) 0.077(6) Uani 1 d . .
H83 H 0.6081(7) 0.9536(10) 0.4265(8) 0.092 Uiso 1 calc R .
C84 C 0.6934(7) 0.9167(9) 0.4306(7) 0.065(5) Uani 1 d . .
H84 H 0.7133(7) 0.9440(9) 0.4118(7) 0.078 Uiso 1 calc R .
C85 C 0.8031(6) 0.8010(6) 0.3932(5) 0.036(3) Uani 1 d . .
C86 C 0.7508(7) 0.7761(8) 0.3745(6) 0.053(4) Uani 1 d . .
H86 H 0.7130(7) 0.7916(8) 0.3823(6) 0.063 Uiso 1 calc R .
C87 C 0.7541(8) 0.7289(8) 0.3446(6) 0.059(5) Uani 1 d . .
H87 H 0.7188(8) 0.7131(8) 0.3318(6) 0.070 Uiso 1 calc R .
C88 C 0.8083(9) 0.7058(7) 0.3338(5) 0.053(4) Uani 1 d . .
H88 H 0.8102(9) 0.6736(7) 0.3137(5) 0.064 Uiso 1 calc R .
C89 C 0.8586(8) 0.7275(7) 0.3508(5) 0.051(4) Uani 1 d . .
H89 H 0.8958(8) 0.7110(7) 0.3424(5) 0.061 Uiso 1 calc R .
C90 C 0.8570(7) 0.7744(7) 0.3810(5) 0.044(3) Uani 1 d . .
H90 H 0.8932(7) 0.7886(7) 0.3935(5) 0.052 Uiso 1 calc R .
C91 C 1.2412(8) 0.8686(7) 0.4547(6) 0.050(4) Uani 1 d . .
C92 C 1.2933(12) 0.8896(10) 0.4734(6) 0.083(7) Uani 1 d . .
H92 H 1.3208(12) 0.9100(10) 0.4547(6) 0.100 Uiso 1 calc R .
C93 C 1.3055(11) 0.8806(11) 0.5199(8) 0.087(7) Uani 1 d . .
H93 H 1.3406(11) 0.8969(11) 0.5327(8) 0.105 Uiso 1 calc R .
C94 C 1.2681(16) 0.8486(11) 0.5479(7) 0.101(10) Uani 1 d . .
H94 H 1.2794(16) 0.8408(11) 0.5787(7) 0.121 Uiso 1 calc R .
C95 C 1.2139(13) 0.8279(9) 0.5313(7) 0.077(6) Uani 1 d . .
H95 H 1.1872(13) 0.8071(9) 0.5504(7) 0.093 Uiso 1 calc R .
C96 C 1.2006(9) 0.8392(8) 0.4846(6) 0.058(4) Uani 1 d . .
H96 H 1.1634(9) 0.8268(8) 0.4726(6) 0.069 Uiso 1 calc R .
C97 C 1.2876(7) 0.9091(8) 0.3676(6) 0.053(4) Uani 1 d . .
C98 C 1.2870(8) 0.9668(9) 0.3538(8) 0.071(6) Uani 1 d . .
H98 H 1.2539(8) 0.9912(9) 0.3593(8) 0.086 Uiso 1 calc R .
C99 C 1.3386(15) 0.9863(16) 0.3313(14) 0.151(17) Uani 1 d . .
H99 H 1.3427(15) 1.0253(16) 0.3220(14) 0.182 Uiso 1 calc R .
C100 C 1.3867(12) 0.9434(23) 0.3228(11) 0.146(17) Uani 1 d . .
H100 H 1.4192(12) 0.9544(23) 0.3038(11) 0.176 Uiso 1 calc R .
C101 C 1.3866(13) 0.8949(13) 0.3388(9) 0.093(8) Uani 1 d . .
H101 H 1.4217(13) 0.8721(13) 0.3374(9) 0.112 Uiso 1 calc R .
C102 C 1.3357(9) 0.8727(9) 0.3593(6) 0.063(5) Uani 1 d . .
H102 H 1.3337(9) 0.8332(9) 0.3674(6) 0.075 Uiso 1 calc R .
C103 C 1.2081(7) 0.8123(7) 0.3695(5) 0.046(4) Uani 1 d . .
C104 C 1.2317(12) 0.7597(9) 0.3875(7) 0.094(9) Uani 1 d . .
H104 H 1.2522(12) 0.7599(9) 0.4160(7) 0.113 Uiso 1 calc R .
C105 C 1.2250(13) 0.7083(10) 0.3634(9) 0.102(9) Uani 1 d . .
H105 H 1.2392(13) 0.6736(10) 0.3767(9) 0.122 Uiso 1 calc R .
C106 C 1.1980(10) 0.7064(8) 0.3202(7) 0.074(6) Uani 1 d . .
H106 H 1.1960(10) 0.6710(8) 0.3039(7) 0.089 Uiso 1 calc R .
C107 C 1.1735(9) 0.7574(8) 0.3005(7) 0.067(5) Uani 1 d . .
H107 H 1.1543(9) 0.7572(8) 0.2715(7) 0.080 Uiso 1 calc R .
C108 C 1.1795(8) 0.8099(7) 0.3276(5) 0.054(4) Uani 1 d . .
H108 H 1.1629(8) 0.8444(7) 0.3157(5) 0.064 Uiso 1 calc R .
O1 O 0.9870(4) 1.2727(4) 0.2727(3) 0.042(2) Uiso 1 d . .
C109 C 1.0320(11) 1.2931(11) 0.2449(9) 0.089(7) Uiso 1 d . .
C110 C 1.0193(12) 1.3548(12) 0.2308(9) 0.096(7) Uiso 1 d . .
C111 C 0.9858(12) 1.3731(12) 0.2774(9) 0.096(7) Uiso 1 d . .
C112 C 0.9511(8) 1.3227(8) 0.2884(6) 0.060(4) Uiso 1 d . .
O2 O 0.0205(11) 0.2297(12) 0.8546(9) 0.067(7) Uiso 0.50 d P .
C113 C -0.0094(22) 0.2064(22) 0.8951(16) 0.087(13) Uiso 0.50 d P .
C114 C -0.0646(18) 0.2484(19) 0.8913(14) 0.067(10) Uiso 0.50 d P .
C115 C -0.0563(23) 0.2893(25) 0.8693(19) 0.095(14) Uiso 0.50 d P .
C116 C -0.0039(17) 0.2769(16) 0.8378(13) 0.063(9) Uiso 0.50 d P .

loop_
_atom_type_symbol
_atom_type_description
_atom_type_scat_dispersion_real
_atom_type_scat_dispersion_imag
_atom_type_scat_source
C C 0.0033 0.0016 'International Tables Vol C Tables 4.2.6.8 and 6.1.1.4'
H H 0.0000 0.0000 'International Tables Vol C Tables 4.2.6.8 and 6.1.1.4'
P P 0.1023 0.0942 'International Tables Vol C Tables 4.2.6.8 and 6.1.1.4'
Cl Cl 0.1484 0.1585 'International Tables Vol C Tables 4.2.6.8 and 6.1.1.4'
Cu Cu 0.3201 1.2651 'International Tables Vol C Tables 4.2.6.8 and 6.1.1.4'
Se Se -0.0929 2.2259 'International Tables Vol C Tables 4.2.6.8 and 6.1.1.4'
In In -0.7276 1.3100 'International Tables Vol C Tables 4.2.6.8 and 6.1.1.4'
O O 0.0106 0.0060 'International Tables Vol C Tables 4.2.6.8 and 6.1.1.4'

loop_
_geom_angle_atom_site_label_1
_geom_angle_atom_site_label_2
_geom_angle_atom_site_label_3
_geom_angle
_geom_angle_site_symmetry_1
_geom_angle_site_symmetry_3
_geom_angle_publ_flag
Se12 In1 Se8 111.45(5) . . ?
Se12 In1 Se10 113.38(5) . . ?
Se8 In1 Se10 112.78(5) . . ?
Se12 In1 Se1 108.98(5) . . ?
Se8 In1 Se1 102.96(5) . . ?
Se10 In1 Se1 106.57(5) . . ?
Se4 In2 Se3 112.79(5) . . ?
Se4 In2 Se2 112.52(5) . . ?
Se3 In2 Se2 113.01(5) . . ?
Se4 In2 Se1 105.61(5) . . ?
Se3 In2 Se1 102.90(5) . . ?
Se2 In2 Se1 109.22(5) . . ?
O1 In3 Se9 86.5(2) . . ?
O1 In3 Se11 85.0(2) . . ?
Se9 In3 Se11 119.54(5) . . ?
O1 In3 Se13 87.6(2) . . ?
Se9 In3 Se13 118.68(5) . . ?
Se11 In3 Se13 120.57(5) . . ?
O1 In3 Se1 177.1(2) . . ?
Se9 In3 Se1 91.77(5) . . ?
Se11 In3 Se1 93.85(4) . . ?
Se13 In3 Se1 95.30(5) . . ?
Se5 In4 Se6 111.56(5) . . ?
Se5 In4 Se7 113.11(5) . . ?
Se6 In4 Se7 116.10(6) . . ?
Se5 In4 Se1 107.41(5) . . ?
Se6 In4 Se1 103.29(5) . . ?
Se7 In4 Se1 104.20(5) . . ?
Cl2 In5 Se5 100.07(11) . . ?
Cl2 In5 Se2 105.86(11) . . ?
Se5 In5 Se2 115.60(5) . . ?
Cl2 In5 Se12 108.47(11) . . ?
Se5 In5 Se12 112.62(5) . . ?
Se2 In5 Se12 112.92(5) . . ?
Cl3 In6 Se10 103.50(10) . . ?
Cl3 In6 Se11 101.05(11) . . ?
Se10 In6 Se11 116.13(5) . . ?
Cl3 In6 Se3 104.07(9) . . ?
Se10 In6 Se3 114.79(5) . . ?
Se11 In6 Se3 114.64(5) . . ?
Cl1 In7 Se7 107.94(10) . . ?
Cl1 In7 Se8 101.26(9) . . ?
Se7 In7 Se8 114.36(5) . . ?
Cl1 In7 Se9 99.51(10) . . ?
Se7 In7 Se9 111.22(5) . . ?
Se8 In7 Se9 120.07(5) . . ?
Cl4 In8 Se13 100.80(11) . . ?
Cl4 In8 Se6 104.19(12) . . ?
Se13 In8 Se6 118.62(5) . . ?
Cl4 In8 Se4 102.39(12) . . ?
Se13 In8 Se4 114.41(5) . . ?
Se6 In8 Se4 113.39(5) . . ?
In2 Se1 In1 103.96(5) . . ?
In2 Se1 In4 106.58(5) . . ?
In1 Se1 In4 106.29(5) . . ?
In2 Se1 In3 111.90(5) . . ?
In1 Se1 In3 114.34(5) . . ?
In4 Se1 In3 113.04(5) . . ?
Cu5 Se2 In2 101.58(6) . . ?
Cu5 Se2 In5 100.30(6) . . ?
In2 Se2 In5 97.48(5) . . ?
Cu1 Se3 In2 100.97(6) . . ?
Cu1 Se3 In6 100.96(6) . . ?
In2 Se3 In6 96.61(5) . . ?
Cu3 Se4 In2 95.88(6) . . ?
Cu3 Se4 In8 103.21(7) . . ?
In2 Se4 In8 96.46(5) . . ?
Cu3 Se5 In4 97.14(6) . . ?
Cu3 Se5 In5 101.23(7) . . ?
In4 Se5 In5 100.14(5) . . ?
Cu6 Se6 In4 93.86(6) . . ?
Cu6 Se6 In8 104.13(7) . . ?
In4 Se6 In8 97.55(5) . . ?
Cu2 Se7 In4 93.54(6) . . ?
Cu2 Se7 In7 107.69(7) . . ?
In4 Se7 In7 96.66(5) . . ?
Cu4 Se8 In1 97.71(6) . . ?
Cu4 Se8 In7 98.78(6) . . ?
In1 Se8 In7 96.50(5) . . ?
Cu6 Se9 In3 102.42(6) . . ?
Cu6 Se9 In7 105.67(7) . . ?
In3 Se9 In7 104.49(5) . . ?
Cu5 Se10 In6 109.54(7) . . ?
Cu5 Se10 In1 94.14(6) . . ?
In6 Se10 In1 95.45(5) . . ?
Cu4 Se11 In3 98.48(6) . . ?
Cu4 Se11 In6 104.44(6) . . ?
In3 Se11 In6 104.61(5) . . ?
Cu2 Se12 In1 100.22(6) . . ?
Cu2 Se12 In5 99.18(7) . . ?
In1 Se12 In5 97.49(5) . . ?
Cu1 Se13 In3 94.51(6) . . ?
Cu1 Se13 In8 108.90(7) . . ?
In3 Se13 In8 103.33(5) . . ?
P1 Cu1 Se3 115.77(12) . . ?
P1 Cu1 Se13 116.98(12) . . ?
Se3 Cu1 Se13 126.81(8) . . ?
P2 Cu2 Se7 122.64(12) . . ?
P2 Cu2 Se12 110.54(12) . . ?
Se7 Cu2 Se12 126.76(8) . . ?
P6 Cu3 Se4 119.31(13) . . ?
P6 Cu3 Se5 111.80(12) . . ?
Se4 Cu3 Se5 128.77(8) . . ?
P3 Cu4 Se8 119.33(12) . . ?
P3 Cu4 Se11 109.88(12) . . ?
Se8 Cu4 Se11 129.72(8) . . ?
P5 Cu5 Se10 125.74(13) . . ?
P5 Cu5 Se2 109.66(12) . . ?
Se10 Cu5 Se2 124.29(8) . . ?
P4 Cu6 Se6 120.11(12) . . ?
P4 Cu6 Se9 112.91(12) . . ?
Se6 Cu6 Se9 126.92(8) . . ?
C1 P1 C13 105.9(8) . . ?
C1 P1 C7 105.1(8) . . ?
C13 P1 C7 99.7(6) . . ?
C1 P1 Cu1 107.3(5) . . ?
C13 P1 Cu1 118.1(4) . . ?
C7 P1 Cu1 119.5(5) . . ?
C19 P2 C31 103.0(7) . . ?
C19 P2 C25 103.8(7) . . ?
C31 P2 C25 106.1(6) . . ?
C19 P2 Cu2 113.2(4) . . ?
C31 P2 Cu2 113.2(4) . . ?
C25 P2 Cu2 116.3(5) . . ?
C37 P3 C49 106.2(7) . . ?
C37 P3 C43 106.0(7) . . ?
C49 P3 C43 101.5(7) . . ?
C37 P3 Cu4 102.4(5) . . ?
C49 P3 Cu4 121.2(5) . . ?
C43 P3 Cu4 118.3(4) . . ?
C55 P4 C67 102.8(7) . . ?
C55 P4 C61 107.0(7) . . ?
C67 P4 C61 102.5(8) . . ?
C55 P4 Cu6 110.6(5) . . ?
C67 P4 Cu6 118.3(5) . . ?
C61 P4 Cu6 114.4(6) . . ?
C85 P5 C79 104.3(6) . . ?
C85 P5 C73 107.7(7) . . ?
C79 P5 C73 100.1(7) . . ?
C85 P5 Cu5 112.7(4) . . ?
C79 P5 Cu5 121.6(5) . . ?
C73 P5 Cu5 109.2(5) . . ?
C103 P6 C91 105.8(7) . . ?
C103 P6 C97 103.9(8) . . ?
C91 P6 C97 104.9(8) . . ?
C103 P6 Cu3 116.9(5) . . ?
C91 P6 Cu3 112.6(5) . . ?
C97 P6 Cu3 111.7(6) . . ?
C2 C1 C6 118.4(17) . . ?
C2 C1 P1 125.1(14) . . ?
C6 C1 P1 116.5(15) . . ?
C1 C2 C3 124.1(24) . . ?
C2 C3 C4 118.7(26) . . ?
C5 C4 C3 117.9(22) . . ?
C6 C5 C4 121.4(25) . . ?
C5 C6 C1 118.1(25) . . ?
C12 C7 C8 122.0(15) . . ?
C12 C7 P1 123.7(13) . . ?
C8 C7 P1 114.1(12) . . ?
C7 C8 C9 115.5(18) . . ?
C10 C9 C8 120.2(22) . . ?
C9 C10 C11 121.1(18) . . ?
C10 C11 C12 122.7(19) . . ?
C7 C12 C11 118.3(18) . . ?
C14 C13 C18 116.5(13) . . ?
C14 C13 P1 119.4(10) . . ?
C18 C13 P1 123.8(10) . . ?
C15 C14 C13 120.8(13) . . ?
C16 C15 C14 120.7(15) . . ?
C17 C16 C15 119.4(16) . . ?
C16 C17 C18 122.0(16) . . ?
C17 C18 C13 120.6(15) . . ?
C20 C19 C24 119.3(15) . . ?
C20 C19 P2 120.0(12) . . ?
C24 C19 P2 120.7(12) . . ?
C19 C20 C21 125.1(18) . . ?
C22 C21 C20 117.2(18) . . ?
C21 C22 C23 122.1(18) . . ?
C22 C23 C24 119.3(20) . . ?
C23 C24 C19 116.7(18) . . ?
C30 C25 C26 118.3(14) . . ?
C30 C25 P2 119.3(10) . . ?
C26 C25 P2 122.3(13) . . ?
C27 C26 C25 120.4(18) . . ?
C28 C27 C26 121.1(17) . . ?
C27 C28 C29 120.5(16) . . ?
C28 C29 C30 118.2(17) . . ?
C25 C30 C29 121.5(14) . . ?
C32 C31 C36 119.9(15) . . ?
C32 C31 P2 122.8(12) . . ?
C36 C31 P2 116.9(11) . . ?
C31 C32 C33 118.8(15) . . ?
C34 C33 C32 120.8(15) . . ?
C35 C34 C33 119.4(16) . . ?
C34 C35 C36 125.3(18) . . ?
C35 C36 C31 115.5(16) . . ?
C38 C37 C42 113.9(16) . . ?
C38 C37 P3 120.5(12) . . ?
C42 C37 P3 125.2(13) . . ?
C37 C38 C39 122.9(17) . . ?
C40 C39 C38 119.4(21) . . ?
C39 C40 C41 121.9(19) . . ?
C42 C41 C40 118.3(19) . . ?
C41 C42 C37 123.4(20) . . ?
C44 C43 C48 119.8(16) . . ?
C44 C43 P3 126.4(13) . . ?
C48 C43 P3 113.8(12) . . ?
C43 C44 C45 121.5(18) . . ?
C46 C45 C44 120.6(21) . . ?
C45 C46 C47 120.3(19) . . ?
C46 C47 C48 121.8(18) . . ?
C43 C48 C47 115.7(18) . . ?
C50 C49 C54 117.7(14) . . ?
C50 C49 P3 120.8(11) . . ?
C54 C49 P3 121.5(11) . . ?
C49 C50 C51 121.5(14) . . ?
C52 C51 C50 119.3(14) . . ?
C53 C52 C51 118.8(14) . . ?
C54 C53 C52 121.2(14) . . ?
C53 C54 C49 121.3(15) . . ?
C60 C55 C56 119.1(15) . . ?
C60 C55 P4 123.3(11) . . ?
C56 C55 P4 117.5(13) . . ?
C55 C56 C57 117.3(18) . . ?
C58 C57 C56 124.1(17) . . ?
C57 C58 C59 117.1(16) . . ?
C60 C59 C58 120.8(17) . . ?
C59 C60 C55 121.3(16) . . ?
C62 C61 C66 117.2(18) . . ?
C62 C61 P4 123.2(15) . . ?
C66 C61 P4 119.6(12) . . ?
C61 C62 C63 123.7(23) . . ?
C64 C63 C62 117.7(21) . . ?
C63 C64 C65 124.0(20) . . ?
C66 C65 C64 115.0(21) . . ?
C61 C66 C65 122.2(20) . . ?
C72 C67 C68 119.3(14) . . ?
C72 C67 P4 117.8(12) . . ?
C68 C67 P4 122.8(13) . . ?
C67 C68 C69 119.9(16) . . ?
C68 C69 C70 120.2(16) . . ?
C71 C70 C69 119.6(15) . . ?
C70 C71 C72 119.5(16) . . ?
C67 C72 C71 121.4(14) . . ?
C78 C73 C74 122.3(15) . . ?
C78 C73 P5 115.5(12) . . ?
C74 C73 P5 122.1(11) . . ?
C73 C74 C75 116.9(16) . . ?
C76 C75 C74 122.5(19) . . ?
C75 C76 C77 116.7(17) . . ?
C78 C77 C76 121.7(18) . . ?
C77 C78 C73 119.7(17) . . ?
C80 C79 C84 119.8(16) . . ?
C80 C79 P5 122.8(14) . . ?
C84 C79 P5 117.4(13) . . ?
C79 C80 C81 123.4(20) . . ?
C80 C81 C82 116.0(18) . . ?
C81 C82 C83 123.8(16) . . ?
C82 C83 C84 116.1(18) . . ?
C79 C84 C83 120.7(18) . . ?
C90 C85 C86 116.0(14) . . ?
C90 C85 P5 120.2(11) . . ?
C86 C85 P5 123.8(11) . . ?
C87 C86 C85 120.9(15) . . ?
C88 C87 C86 119.8(15) . . ?
C89 C88 C87 121.4(15) . . ?
C88 C89 C90 120.4(15) . . ?
C89 C90 C85 121.5(15) . . ?
C92 C91 C96 118.0(16) . . ?
C92 C91 P6 122.3(15) . . ?
C96 C91 P6 119.4(14) . . ?
C91 C92 C93 119.7(24) . . ?
C94 C93 C92 122.1(24) . . ?
C93 C94 C95 120.6(20) . . ?
C94 C95 C96 116.9(22) . . ?
C95 C96 C91 122.4(20) . . ?
C102 C97 C98 122.6(18) . . ?
C102 C97 P6 121.2(15) . . ?
C98 C97 P6 116.2(13) . . ?
C97 C98 C99 115.8(24) . . ?
C98 C99 C100 117.4(28) . . ?
C101 C100 C99 123.5(31) . . ?
C100 C101 C102 120.5(31) . . ?
C101 C102 C97 119.2(22) . . ?
C108 C103 C104 117.5(15) . . ?
C108 C103 P6 118.0(12) . . ?
C104 C103 P6 124.2(13) . . ?
C105 C104 C103 120.4(17) . . ?
C104 C105 C106 121.9(20) . . ?
C105 C106 C107 120.1(17) . . ?
C106 C107 C108 116.2(17) . . ?
C103 C108 C107 123.7(16) . . ?
C109 O1 C112 108.1(14) . . ?
C109 O1 In3 125.1(12) . . ?
C112 O1 In3 118.9(9) . . ?
O1 C109 C110 110.3(20) . . ?
C109 C110 C111 96.3(20) . . ?
C112 C111 C110 103.0(20) . . ?
C111 C112 O1 105.9(16) . . ?
C116 O2 C113 114.6(31) . . ?
O2 C113 C114 94.4(33) . . ?
C115 C114 C113 114.7(44) . . ?
C114 C115 C116 107.6(48) . . ?
O2 C116 C115 104.7(35) . . ?

loop_
_geom_bond_atom_site_label_1
_geom_bond_atom_site_label_2
_geom_bond_distance
_geom_bond_site_symmetry_2
_geom_bond_publ_flag
In1 Se12 2.541(2) . ?
In1 Se8 2.559(2) . ?
In1 Se10 2.570(2) . ?
In1 Se1 2.6442(14) . ?
In2 Se4 2.544(2) . ?
In2 Se3 2.5518(15) . ?
In2 Se2 2.557(2) . ?
In2 Se1 2.6314(14) . ?
In3 O1 2.415(10) . ?
In3 Se9 2.546(2) . ?
In3 Se11 2.5475(15) . ?
In3 Se13 2.5579(14) . ?
In3 Se1 2.9150(15) . ?
In4 Se5 2.544(2) . ?
In4 Se6 2.557(2) . ?
In4 Se7 2.564(2) . ?
In4 Se1 2.6529(14) . ?
In5 Cl2 2.388(3) . ?
In5 Se5 2.559(2) . ?
In5 Se2 2.577(2) . ?
In5 Se12 2.589(2) . ?
In6 Cl3 2.405(3) . ?
In6 Se10 2.566(2) . ?
In6 Se11 2.572(2) . ?
In6 Se3 2.5729(15) . ?
In7 Cl1 2.398(3) . ?
In7 Se7 2.570(2) . ?
In7 Se8 2.571(2) . ?
In7 Se9 2.582(2) . ?
In8 Cl4 2.398(3) . ?
In8 Se13 2.565(2) . ?
In8 Se6 2.579(2) . ?
In8 Se4 2.586(2) . ?
Se2 Cu5 2.415(2) . ?
Se3 Cu1 2.390(2) . ?
Se4 Cu3 2.382(2) . ?
Se5 Cu3 2.394(2) . ?
Se6 Cu6 2.391(2) . ?
Se7 Cu2 2.400(2) . ?
Se8 Cu4 2.361(2) . ?
Se9 Cu6 2.405(2) . ?
Se10 Cu5 2.389(2) . ?
Se11 Cu4 2.410(2) . ?
Se12 Cu2 2.416(2) . ?
Se13 Cu1 2.392(2) . ?
Cu1 P1 2.242(4) . ?
Cu2 P2 2.254(4) . ?
Cu3 P6 2.249(4) . ?
Cu4 P3 2.239(4) . ?
Cu5 P5 2.255(4) . ?
Cu6 P4 2.241(4) . ?
P1 C1 1.79(2) . ?
P1 C13 1.797(13) . ?
P1 C7 1.84(2) . ?
P2 C19 1.801(15) . ?
P2 C31 1.80(2) . ?
P2 C25 1.820(14) . ?
P3 C37 1.75(2) . ?
P3 C49 1.812(15) . ?
P3 C43 1.82(2) . ?
P4 C55 1.803(15) . ?
P4 C67 1.81(2) . ?
P4 C61 1.83(2) . ?
P5 C85 1.802(14) . ?
P5 C79 1.80(2) . ?
P5 C73 1.83(2) . ?
P6 C103 1.80(2) . ?
P6 C91 1.81(2) . ?
P6 C97 1.81(2) . ?
C1 C2 1.37(3) . ?
C1 C6 1.46(3) . ?
C2 C3 1.38(3) . ?
C3 C4 1.45(4) . ?
C4 C5 1.42(4) . ?
C5 C6 1.41(4) . ?
C7 C12 1.35(2) . ?
C7 C8 1.42(2) . ?
C8 C9 1.48(2) . ?
C9 C10 1.32(4) . ?
C10 C11 1.35(3) . ?
C11 C12 1.39(3) . ?
C13 C14 1.40(2) . ?
C13 C18 1.40(2) . ?
C14 C15 1.38(2) . ?
C15 C16 1.36(2) . ?
C16 C17 1.33(2) . ?
C17 C18 1.37(2) . ?
C19 C20 1.37(2) . ?
C19 C24 1.46(2) . ?
C20 C21 1.38(2) . ?
C21 C22 1.38(3) . ?
C22 C23 1.44(3) . ?
C23 C24 1.44(3) . ?
C25 C30 1.36(2) . ?
C25 C26 1.38(2) . ?
C26 C27 1.38(3) . ?
C27 C28 1.34(3) . ?
C28 C29 1.38(3) . ?
C29 C30 1.41(2) . ?
C31 C32 1.39(2) . ?
C31 C36 1.41(2) . ?
C32 C33 1.41(2) . ?
C33 C34 1.33(3) . ?
C34 C35 1.32(3) . ?
C35 C36 1.38(3) . ?
C37 C38 1.40(2) . ?
C37 C42 1.43(2) . ?
C38 C39 1.41(3) . ?
C39 C40 1.28(3) . ?
C40 C41 1.44(3) . ?
C41 C42 1.33(3) . ?
C43 C44 1.36(2) . ?
C43 C48 1.40(2) . ?
C44 C45 1.37(2) . ?
C45 C46 1.29(3) . ?
C46 C47 1.38(3) . ?
C47 C48 1.40(3) . ?
C49 C50 1.36(2) . ?
C49 C54 1.40(2) . ?
C50 C51 1.41(2) . ?
C51 C52 1.38(2) . ?
C52 C53 1.37(2) . ?
C53 C54 1.36(2) . ?
C55 C60 1.40(2) . ?
C55 C56 1.40(2) . ?
C56 C57 1.42(3) . ?
C57 C58 1.36(3) . ?
C58 C59 1.41(2) . ?
C59 C60 1.38(2) . ?
C61 C62 1.37(3) . ?
C61 C66 1.37(3) . ?
C62 C63 1.38(3) . ?
C63 C64 1.30(3) . ?
C64 C65 1.43(3) . ?
C65 C66 1.40(3) . ?
C67 C72 1.36(2) . ?
C67 C68 1.36(2) . ?
C68 C69 1.38(2) . ?
C69 C70 1.40(3) . ?
C70 C71 1.34(2) . ?
C71 C72 1.40(2) . ?
C73 C78 1.37(2) . ?
C73 C74 1.41(2) . ?
C74 C75 1.42(2) . ?
C75 C76 1.38(3) . ?
C76 C77 1.45(3) . ?
C77 C78 1.35(3) . ?
C79 C80 1.37(2) . ?
C79 C84 1.40(3) . ?
C80 C81 1.39(2) . ?
C81 C82 1.40(3) . ?
C82 C83 1.42(3) . ?
C83 C84 1.42(2) . ?
C85 C90 1.39(2) . ?
C85 C86 1.40(2) . ?
C86 C87 1.39(2) . ?
C87 C88 1.35(3) . ?
C88 C89 1.32(2) . ?
C89 C90 1.39(2) . ?
C91 C92 1.37(3) . ?
C91 C96 1.42(3) . ?
C92 C93 1.38(3) . ?
C93 C94 1.37(4) . ?
C94 C95 1.38(4) . ?
C95 C96 1.40(3) . ?
C97 C102 1.38(2) . ?
C97 C98 1.38(3) . ?
C98 C99 1.39(4) . ?
C99 C100 1.48(5) . ?
C100 C101 1.21(5) . ?
C101 C102 1.37(3) . ?
C103 C108 1.36(2) . ?
C103 C104 1.42(2) . ?
C104 C105 1.38(3) . ?
C105 C106 1.38(3) . ?
C106 C107 1.41(3) . ?
C107 C108 1.44(2) . ?
O1 C109 1.36(3) . ?
O1 C112 1.47(2) . ?
C109 C110 1.50(4) . ?
C110 C111 1.59(4) . ?
C111 C112 1.43(3) . ?
O2 C116 1.31(4) . ?
O2 C113 1.45(5) . ?
C113 C114 1.56(6) . ?
C114 C115 1.15(6) . ?
C115 C116 1.51(6) . ?
